data_4321209
loop_
_publ_author_name
'Chunming Cui'
'Herbert W. Roesky'
'Mathias Noltemeyer'
'Hans-Georg Schmidt'

_publ_contact_author
;
      Herbert W. Roesky
      Institut f\"ur Anorganische Chemie
      Universit\"at G\"ottingen
      Tammannstr. 4
      37077 G\"ottingen
      Germany
;
_publ_contact_author_email roesky@gwdg.de
_publ_contact_author_fax '049 551 393373'
_publ_contact_author_phone '049 551 393001'
_publ_section_title
;
 Syntheses and Structures of the Arylaluminum Chalcogenides (ArAlE)2 (Ar =
 2-(NEt2CH2)-6-MeC6H3, E = Se; Ar = 2,6-(NEt2CH2)2C6H3, E = Se, Te)
;
_journal_name_full 'Inorganic Chemistry'
_journal_page_first 3678
_journal_page_last 3681
_journal_paper_doi 10.1021/ic000255d
_journal_volume 39
_journal_year 2000
_chemical_formula_sum 'C16 H27 Al N2 Te'
_chemical_formula_weight 401.98
_chemical_name_systematic
; 
 compound 5 
;
_space_group_IT_number 14
_symmetry_cell_setting monoclinic
_symmetry_space_group_name_Hall '-P 2ybc'
_symmetry_space_group_name_H-M 'P 1 21/c 1'
_atom_sites_solution_hydrogens geom
_atom_sites_solution_primary direct
_atom_sites_solution_secondary difmap
_audit_creation_method SHELXL
_cell_angle_alpha 90.00
_cell_angle_beta 105.04(2)
_cell_angle_gamma 90.00
_cell_formula_units_Z 4
_cell_length_a 10.543(2)
_cell_length_b 11.726(3)
_cell_length_c 14.580(4)
_cell_measurement_reflns_used 40
_cell_measurement_temperature 203(2)
_cell_measurement_theta_max 12.5
_cell_measurement_theta_min 10
_cell_volume 1740.7(7)
_computing_cell_refinement 'STOE DIF4'
_computing_data_collection 'STOE DIF4'
_computing_data_reduction 'STOE REDU4'
_computing_molecular_graphics SHELXTL
_computing_publication_material SHELXTL
_computing_structure_refinement 'SHELXL-93 (Sheldrick, 1993)'
_computing_structure_solution 'SHELXS-86 (Sheldrick, 1990)'
_diffrn_ambient_temperature 203(2)
_diffrn_measurement_device 'STOE AED2 four circle diffractometer'
_diffrn_measurement_method 'profile fitted theta omega scans'
_diffrn_radiation_monochromator graphite
_diffrn_radiation_source 'fine-focus sealed tube'
_diffrn_radiation_type MoK\a
_diffrn_radiation_wavelength 0.71073
_diffrn_reflns_av_R_equivalents 0.0479
_diffrn_reflns_av_sigmaI/netI 0.0338
_diffrn_reflns_limit_h_max 12
_diffrn_reflns_limit_h_min -12
_diffrn_reflns_limit_k_max 13
_diffrn_reflns_limit_k_min -13
_diffrn_reflns_limit_l_max 17
_diffrn_reflns_limit_l_min -17
_diffrn_reflns_number 9371
_diffrn_reflns_theta_max 25.01
_diffrn_reflns_theta_min 3.52
_diffrn_standards_decay_% none
_diffrn_standards_interval_time '90 min'
_diffrn_standards_number 3
_exptl_absorpt_coefficient_mu 1.753
_exptl_absorpt_correction_type 'azimuthal scans'
_exptl_crystal_colour none
_exptl_crystal_density_diffrn 1.534
_exptl_crystal_description blocks
_exptl_crystal_F_000 808
_exptl_crystal_size_max 0.60
_exptl_crystal_size_mid 0.60
_exptl_crystal_size_min 0.20
_refine_diff_density_max 0.984
_refine_diff_density_min -1.234
_refine_diff_density_rms 0.101
_refine_ls_extinction_method none
_refine_ls_goodness_of_fit_all 1.111
_refine_ls_goodness_of_fit_obs 1.119
_refine_ls_hydrogen_treatment riding
_refine_ls_matrix_type full
_refine_ls_number_parameters 185
_refine_ls_number_reflns 3066
_refine_ls_number_restraints 0
_refine_ls_restrained_S_all 1.111
_refine_ls_restrained_S_obs 1.119
_refine_ls_R_factor_all 0.0289
_refine_ls_R_factor_obs 0.0282
_refine_ls_shift/esd_max 0.002
_refine_ls_shift/esd_mean 0.000
_refine_ls_structure_factor_coef Fsqd
_refine_ls_weighting_details 'w=1/[\s^2^(Fo^2^)+(0.0480P)^2^+0.6100P] where P=(Fo^2^+2Fc^2^)/3'
_refine_ls_weighting_scheme calc
_refine_ls_wR_factor_all 0.0768
_refine_ls_wR_factor_obs 0.0759
_reflns_number_observed 2962
_reflns_number_total 3066
_reflns_observed_criterion >2sigma(I)
_cod_data_source_file ic000255d_1.cif
_cod_data_source_block roe820
_cod_depositor_comments
;
The following automatic conversions were performed:

'_refine_ls_weighting_scheme' value 'calc
w=1/[\s^2^(Fo^2^)+(0.0480P)^2^+0.6100P] where P=(Fo^2^+2Fc^2^)/3' was
changed to 'calc'. New tag '_refine_ls_weighting_details' was
created. The value of the new tag was set to
'w=1/[\s^2^(Fo^2^)+(0.0480P)^2^+0.6100P] where P=(Fo^2^+2Fc^2^)/3'.

Automatic conversion script
Id: cif_fix_values 3143 2015-03-26 13:38:13Z robertas 
;
_cod_original_cell_volume 1740.8(7)
_cod_database_code 4321209

loop_
_symmetry_equiv_pos_as_xyz
'x, y, z'
'-x, y+1/2, -z+1/2'
'-x, -y, -z'
'x, -y-1/2, z-1/2'

loop_
_atom_site_aniso_label
_atom_site_aniso_U_11
_atom_site_aniso_U_22
_atom_site_aniso_U_33
_atom_site_aniso_U_23
_atom_site_aniso_U_13
_atom_site_aniso_U_12
Te1 0.02434(13) 0.02965(14) 0.02132(14) 0.00170(5) 0.00877(9) 0.00209(5)
Al1 0.0235(3) 0.0220(3) 0.0184(4) 0.0012(2) 0.0056(3) -0.0013(2)
N1 0.0280(10) 0.0289(9) 0.0287(10) -0.0016(8) 0.0047(8) -0.0064(8)
C1 0.053(2) 0.052(2) 0.055(2) -0.0232(14) 0.024(2) -0.0195(14)
N2 0.0264(9) 0.0233(9) 0.0235(9) 0.0026(7) 0.0075(8) -0.0018(7)
C2 0.0322(12) 0.0295(12) 0.0430(15) -0.0017(10) 0.0105(11) -0.0017(10)
C3 0.0332(12) 0.0315(11) 0.0271(12) 0.0019(9) -0.0010(10) -0.0074(10)
C4 0.0394(13) 0.0374(13) 0.0365(14) 0.0017(11) 0.0102(11) -0.0102(11)
C5 0.061(2) 0.056(2) 0.045(2) -0.0071(14) 0.0228(15) -0.016(2)
C6 0.0302(11) 0.0256(11) 0.0282(12) 0.0007(9) 0.0076(10) 0.0024(9)
C7 0.053(2) 0.0324(13) 0.043(2) 0.0093(11) 0.0105(13) 0.0103(12)
C8 0.0331(12) 0.0271(11) 0.0353(13) 0.0032(10) 0.0083(10) -0.0066(10)
C9 0.0405(14) 0.0386(13) 0.0336(14) -0.0005(11) -0.0003(11) -0.0104(11)
C11 0.0272(11) 0.0253(10) 0.0204(12) 0.0005(9) 0.0071(9) 0.0031(9)
C12 0.0283(11) 0.0267(11) 0.0221(11) 0.0011(8) 0.0096(9) 0.0035(9)
C13 0.0373(13) 0.0360(12) 0.0225(11) 0.0060(9) 0.0115(10) 0.0060(10)
C14 0.0354(13) 0.0411(14) 0.0197(13) 0.0004(10) 0.0026(10) 0.0071(11)
C15 0.0299(12) 0.0295(11) 0.0284(12) -0.0032(10) 0.0023(10) 0.0014(10)
C16 0.0239(10) 0.0239(10) 0.0259(11) -0.0018(9) 0.0058(9) 0.0029(9)
C17 0.0365(12) 0.0301(11) 0.0242(12) 0.0042(9) 0.0143(10) -0.0013(10)

loop_
_atom_site_label
_atom_site_type_symbol
_atom_site_fract_x
_atom_site_fract_y
_atom_site_fract_z
_atom_site_U_iso_or_equiv
_atom_site_thermal_displace_type
_atom_site_occupancy
_atom_site_calc_flag
_atom_site_refinement_flags
_atom_site_disorder_group
Te1 Te 0.836791(13) 0.531761(12) 0.045531(10) 0.02457(10) Uani 1 d . .
Al1 Al 1.07329(7) 0.45235(5) 0.10267(5) 0.0213(2) Uani 1 d . .
N1 N 1.4050(2) 0.7443(2) 0.23899(14) 0.0290(4) Uani 1 d . .
C1 C 1.4841(3) 0.8966(3) 0.3587(2) 0.0513(8) Uani 1 d . .
H1A H 1.4542(5) 0.9482(16) 0.4007(13) 0.077 Uiso 1 calc R .
H1B H 1.5251(16) 0.9401(17) 0.3175(3) 0.077 Uiso 1 calc R .
H1C H 1.5474(12) 0.8435(3) 0.3961(14) 0.077 Uiso 1 calc R .
N2 N 1.0662(2) 0.28814(15) 0.15020(13) 0.0242(4) Uani 1 d . .
C2 C 1.3689(2) 0.8316(2) 0.2993(2) 0.0348(5) Uani 1 d . .
H2A H 1.3223(2) 0.7950(2) 0.3415(2) 0.042 Uiso 1 calc R .
H2B H 1.3082(2) 0.8855(2) 0.2590(2) 0.042 Uiso 1 calc R .
C3 C 1.2945(2) 0.6669(2) 0.2028(2) 0.0322(5) Uani 1 d . .
H3A H 1.3062(2) 0.6309(2) 0.1449(2) 0.039 Uiso 1 calc R .
H3B H 1.2140(2) 0.7126(2) 0.1847(2) 0.039 Uiso 1 calc R .
C4 C 1.4447(3) 0.7995(2) 0.1601(2) 0.0377(6) Uani 1 d . .
H4A H 1.5127(3) 0.8563(2) 0.1865(2) 0.045 Uiso 1 calc R .
H4B H 1.3689(3) 0.8402(2) 0.1206(2) 0.045 Uiso 1 calc R .
C5 C 1.4965(3) 0.7191(3) 0.0979(2) 0.0523(8) Uani 1 d . .
H5A H 1.5338(22) 0.7626(3) 0.0547(12) 0.078 Uiso 1 calc R .
H5B H 1.4253(6) 0.6721(15) 0.0617(13) 0.078 Uiso 1 calc R .
H5C H 1.5637(18) 0.6708(15) 0.1372(3) 0.078 Uiso 1 calc R .
C6 C 1.1932(2) 0.2308(2) 0.1477(2) 0.0280(5) Uani 1 d . .
H6A H 1.2659(2) 0.2775(2) 0.1844(2) 0.034 Uiso 1 calc R .
H6B H 1.1993(2) 0.2304(2) 0.0817(2) 0.034 Uiso 1 calc R .
C7 C 1.2130(3) 0.1093(2) 0.1853(2) 0.0430(6) Uani 1 d . .
H7A H 1.2990(9) 0.0824(7) 0.1826(15) 0.065 Uiso 1 calc R .
H7B H 1.1458(14) 0.0604(4) 0.1466(10) 0.065 Uiso 1 calc R .
H7C H 1.2068(22) 0.1078(4) 0.2505(6) 0.065 Uiso 1 calc R .
C8 C 0.9495(2) 0.2166(2) 0.1038(2) 0.0319(5) Uani 1 d . .
H8A H 0.8695(2) 0.2600(2) 0.1024(2) 0.038 Uiso 1 calc R .
H8B H 0.9491(2) 0.1485(2) 0.1427(2) 0.038 Uiso 1 calc R .
C9 C 0.9458(3) 0.1796(2) 0.0037(2) 0.0394(6) Uani 1 d . .
H9A H 0.8631(9) 0.1416(15) -0.0243(5) 0.059 Uiso 1 calc R .
H9B H 1.0178(12) 0.1276(14) 0.0053(2) 0.059 Uiso 1 calc R .
H9C H 0.9540(20) 0.2460(3) -0.0340(4) 0.059 Uiso 1 calc R .
C11 C 1.1805(2) 0.4888(2) 0.2319(2) 0.0241(5) Uani 1 d . .
C12 C 1.1608(2) 0.4025(2) 0.2937(2) 0.0252(5) Uani 1 d . .
C13 C 1.2289(2) 0.4007(2) 0.3894(2) 0.0312(5) Uani 1 d . .
H13A H 1.2124(2) 0.3432(2) 0.4297(2) 0.037 Uiso 1 calc R .
C14 C 1.3213(3) 0.4847(2) 0.4244(2) 0.0329(6) Uani 1 d . .
H14A H 1.3677(3) 0.4845(2) 0.4889(2) 0.040 Uiso 1 calc R .
C15 C 1.3454(2) 0.5693(2) 0.3642(2) 0.0302(5) Uani 1 d . .
H15A H 1.4106(2) 0.6243(2) 0.3880(2) 0.036 Uiso 1 calc R .
C16 C 1.2745(2) 0.5738(2) 0.2694(2) 0.0247(4) Uani 1 d . .
C17 C 1.0633(2) 0.3099(2) 0.2512(2) 0.0291(5) Uani 1 d . .
H17A H 1.0856(2) 0.2397(2) 0.2884(2) 0.035 Uiso 1 calc R .
H17B H 0.9749(2) 0.3333(2) 0.2532(2) 0.035 Uiso 1 calc R .

loop_
_atom_type_symbol
_atom_type_description
_atom_type_scat_dispersion_real
_atom_type_scat_dispersion_imag
_atom_type_scat_source
C C 0.0033 0.0016 'International Tables Vol C Tables 4.2.6.8 and 6.1.1.4'
H H 0.0000 0.0000 'International Tables Vol C Tables 4.2.6.8 and 6.1.1.4'
N N 0.0061 0.0033 'International Tables Vol C Tables 4.2.6.8 and 6.1.1.4'
Al Al 0.0645 0.0514 'International Tables Vol C Tables 4.2.6.8 and 6.1.1.4'
Te Te -0.5308 1.6751 'International Tables Vol C Tables 4.2.6.8 and 6.1.1.4'

loop_
_geom_angle_atom_site_label_1
_geom_angle_atom_site_label_2
_geom_angle_atom_site_label_3
_geom_angle
_geom_angle_site_symmetry_1
_geom_angle_site_symmetry_3
_geom_angle_publ_flag
Al1 Te1 Al1 76.30(3) 3_765 . ?
C11 Al1 N2 86.74(9) . . ?
C11 Al1 Te1 122.62(8) . 3_765 ?
N2 Al1 Te1 113.80(6) . 3_765 ?
C11 Al1 Te1 119.59(7) . . ?
N2 Al1 Te1 109.22(6) . . ?
Te1 Al1 Te1 103.70(3) 3_765 . ?
C2 N1 C3 110.1(2) . . ?
C2 N1 C4 109.4(2) . . ?
C3 N1 C4 110.6(2) . . ?
C8 N2 C17 108.3(2) . . ?
C8 N2 C6 111.7(2) . . ?
C17 N2 C6 110.1(2) . . ?
C8 N2 Al1 118.04(14) . . ?
C17 N2 Al1 100.58(13) . . ?
C6 N2 Al1 107.41(13) . . ?
N1 C2 C1 113.8(2) . . ?
N1 C3 C16 116.5(2) . . ?
N1 C4 C5 114.6(2) . . ?
N2 C6 C7 116.6(2) . . ?
N2 C8 C9 114.1(2) . . ?
C12 C11 C16 117.8(2) . . ?
C12 C11 Al1 108.2(2) . . ?
C16 C11 Al1 133.8(2) . . ?
C13 C12 C11 121.9(2) . . ?
C13 C12 C17 121.2(2) . . ?
C11 C12 C17 116.9(2) . . ?
C14 C13 C12 119.3(2) . . ?
C13 C14 C15 120.0(2) . . ?
C14 C15 C16 121.0(2) . . ?
C15 C16 C11 120.0(2) . . ?
C15 C16 C3 122.5(2) . . ?
C11 C16 C3 117.5(2) . . ?
N2 C17 C12 109.8(2) . . ?

loop_
_geom_bond_atom_site_label_1
_geom_bond_atom_site_label_2
_geom_bond_distance
_geom_bond_site_symmetry_2
_geom_bond_publ_flag
Te1 Al1 2.5817(9) 3_765 ?
Te1 Al1 2.5886(8) . ?
Al1 C11 1.976(3) . ?
Al1 N2 2.054(2) . ?
Al1 Te1 2.5817(9) 3_765 ?
N1 C2 1.463(3) . ?
N1 C3 1.463(3) . ?
N1 C4 1.472(3) . ?
C1 C2 1.503(4) . ?
N2 C8 1.497(3) . ?
N2 C17 1.503(3) . ?
N2 C6 1.507(3) . ?
C3 C16 1.512(3) . ?
C4 C5 1.506(4) . ?
C6 C7 1.521(3) . ?
C8 C9 1.513(4) . ?
C11 C12 1.406(3) . ?
C11 C16 1.412(3) . ?
C12 C13 1.394(3) . ?
C12 C17 1.512(3) . ?
C13 C14 1.386(4) . ?
C14 C15 1.391(4) . ?
C15 C16 1.392(3) . ?
